data_7713150
loop_
_publ_author_name
'Huang, Yi'
'Chu, Dongdong'
'Yun, Yihan'
'Xie, Wenlong'
'Li, Guangmao'
'Zhang, Yong'

_publ_section_title
;
 From BPS4 to AB3P2S10 (A = Na, K): Cations Inducing Dimension Reduction
 and Bandgap Enlargement
;
_journal_name_full 'Dalton Transactions'
_journal_paper_doi 10.1039/D3DT01337E
_journal_year 2023
_chemical_formula_moiety 'B3 K P2 S10'
_chemical_formula_sum 'B3 K P2 S10'
_chemical_formula_weight 454.07
_space_group_crystal_system tetragonal
_space_group_IT_number 88
_space_group_name_Hall '-I 4ad'
_space_group_name_H-M_alt 'I 41/a :2'
_atom_sites_solution_primary iterative
_audit_creation_date 2023-03-31
_audit_creation_method
;
Olex2 1.3
(compiled 2020.06.28 svn.raecde09e for OlexSys, GUI svn.r6132)
;
_audit_update_record
;
2023-03-31 deposited with the CCDC.	2023-05-23 downloaded from the CCDC.
;
_cell_angle_alpha 90
_cell_angle_beta 90
_cell_angle_gamma 90
_cell_formula_units_Z 8
_cell_length_a 13.0262(8)
_cell_length_b 13.0262(8)
_cell_length_c 16.5387(17)
_cell_measurement_reflns_used 2003
_cell_measurement_temperature 273.15
_cell_measurement_theta_max 27.366
_cell_measurement_theta_min 3.127
_cell_volume 2806.3(4)
_computing_cell_refinement 'SAINT V8.40B (?, 2016)'
_computing_data_reduction 'SAINT V8.40B (?, 2016)'
_computing_molecular_graphics 'Olex2 1.3 (Dolomanov et al., 2009)'
_computing_publication_material 'Olex2 1.3 (Dolomanov et al., 2009)'
_computing_structure_refinement 'SHELXL 2018/3 (Sheldrick, 2015)'
_computing_structure_solution 'olex2.solve 1.3 (Bourhis et al., 2015)'
_diffrn_ambient_temperature 273.15
_diffrn_measured_fraction_theta_full 0.998
_diffrn_measured_fraction_theta_max 0.999
_diffrn_measurement_device_type 'Bruker APEX-II CCD'
_diffrn_measurement_method '\f and \w scans'
_diffrn_radiation_type MoK\a
_diffrn_radiation_wavelength 0.71073
_diffrn_reflns_av_R_equivalents 0.0671
_diffrn_reflns_av_unetI/netI 0.0436
_diffrn_reflns_Laue_measured_fraction_full 0.998
_diffrn_reflns_Laue_measured_fraction_max 0.999
_diffrn_reflns_limit_h_max 16
_diffrn_reflns_limit_h_min -15
_diffrn_reflns_limit_k_max 14
_diffrn_reflns_limit_k_min -16
_diffrn_reflns_limit_l_max 21
_diffrn_reflns_limit_l_min -21
_diffrn_reflns_number 10257
_diffrn_reflns_point_group_measured_fraction_full 0.998
_diffrn_reflns_point_group_measured_fraction_max 0.999
_diffrn_reflns_theta_full 25.242
_diffrn_reflns_theta_max 27.466
_diffrn_reflns_theta_min 1.990
_exptl_absorpt_coefficient_mu 2.055
_exptl_absorpt_correction_T_max 0.7456
_exptl_absorpt_correction_T_min 0.6017
_exptl_absorpt_correction_type multi-scan
_exptl_crystal_colour 'clear light colourless'
_exptl_crystal_colour_lustre clear
_exptl_crystal_colour_modifier light
_exptl_crystal_colour_primary colourless
_exptl_crystal_density_diffrn 2.149
_exptl_crystal_description block
_exptl_crystal_F_000 1792
_exptl_crystal_size_max 0.13
_exptl_crystal_size_mid 0.12
_exptl_crystal_size_min 0.11
_refine_diff_density_max 0.553
_refine_diff_density_min -0.736
_refine_diff_density_rms 0.128
_refine_ls_extinction_coef 0.0029(5)
_refine_ls_extinction_expression Fc^*^=kFc[1+0.001xFc^2^\l^3^/sin(2\q)]^-1/4^
_refine_ls_extinction_method 'SHELXL-2018/3 (Sheldrick 2018)'
_refine_ls_goodness_of_fit_ref 1.060
_refine_ls_hydrogen_treatment undef
_refine_ls_matrix_type full
_refine_ls_number_parameters 76
_refine_ls_number_reflns 1605
_refine_ls_number_restraints 0
_refine_ls_restrained_S_all 1.060
_refine_ls_R_factor_all 0.0710
_refine_ls_R_factor_gt 0.0465
_refine_ls_shift/su_max 0.000
_refine_ls_shift/su_mean 0.000
_refine_ls_structure_factor_coef Fsqd
_refine_ls_weighting_details 'w=1/[\s^2^(Fo^2^)+(0.0760P)^2^] where P=(Fo^2^+2Fc^2^)/3'
_refine_ls_weighting_scheme calc
_refine_ls_wR_factor_gt 0.1230
_refine_ls_wR_factor_ref 0.1391
_reflns_Friedel_coverage 0.000
_reflns_number_gt 1075
_reflns_number_total 1605
_reflns_threshold_expression 'I > 2\s(I)'
_cod_data_source_file d3dt01337e2.cif
_cod_data_source_block KB3P2S10
_cod_original_sg_symbol_H-M 'I 41/a'
_cod_database_code 7713150
_shelx_shelxl_version_number 2018/3
_shelx_space_group_comment
;
The symmetry employed for this shelxl refinement is uniquely defined
by the following loop, which should always be used as a source of
symmetry information in preference to the above space-group names.
They are only intended as comments.
;
_shelx_estimated_absorpt_t_max 0.805
_shelx_estimated_absorpt_t_min 0.776
_olex2_refinement_description
;
;
_olex2_submission_special_instructions 'No special instructions were received'

loop_
_space_group_symop_operation_xyz
'x, y, z'
'-x+1/2, -y, z+1/2'
'-y+3/4, x+1/4, z+1/4'
'y+3/4, -x+3/4, z+3/4'
'x+1/2, y+1/2, z+1/2'
'-x+1, -y+1/2, z+1'
'-y+5/4, x+3/4, z+3/4'
'y+5/4, -x+5/4, z+5/4'
'-x, -y, -z'
'x-1/2, y, -z-1/2'
'y-3/4, -x-1/4, -z-1/4'
'-y-3/4, x-3/4, -z-3/4'
'-x+1/2, -y+1/2, -z+1/2'
'x, y+1/2, -z'
'y-1/4, -x+1/4, -z+1/4'
'-y-1/4, x-1/4, -z-1/4'

loop_
_atom_site_label
_atom_site_type_symbol
_atom_site_fract_x
_atom_site_fract_y
_atom_site_fract_z
_atom_site_U_iso_or_equiv
_atom_site_adp_type
_atom_site_occupancy
_atom_site_site_symmetry_order
_atom_site_calc_flag
_atom_site_refinement_flags_posn
_atom_site_refinement_flags_adp
_atom_site_refinement_flags_occupancy
_atom_site_disorder_assembly
_atom_site_disorder_group
S4 S 0.62214(7) 0.27923(7) 0.30511(6) 0.0222(3) Uani 1 1 d . . . . .
S3 S 0.70446(8) 0.43293(8) 0.43721(6) 0.0283(3) Uani 1 1 d . . . . .
S2 S 0.56863(8) 0.51499(8) 0.31310(7) 0.0291(3) Uani 1 1 d . . . . .
S5 S 0.52774(9) 0.14106(8) 0.16918(7) 0.0308(3) Uani 1 1 d . . . . .
P1 P 0.44242(9) 0.48542(8) 0.24122(6) 0.0269(3) Uani 1 1 d . . . . .
S1 S 0.41551(9) 0.60346(9) 0.17211(7) 0.0366(3) Uani 1 1 d . . . . .
K1 K 0.250000 0.750000 0.250000 0.1046(11) Uani 1 2 d S . P . .
B1 B 0.5875(3) 0.3933(3) 0.3753(3) 0.0227(9) Uani 1 1 d . . . . .
B2 B 0.500000 0.250000 0.2427(4) 0.0254(13) Uani 1 2 d S T P . .

loop_
_atom_site_aniso_label
_atom_site_aniso_U_11
_atom_site_aniso_U_22
_atom_site_aniso_U_33
_atom_site_aniso_U_23
_atom_site_aniso_U_13
_atom_site_aniso_U_12
S4 0.0212(5) 0.0193(5) 0.0261(6) 0.0020(4) 0.0020(4) 0.0020(4)
S3 0.0233(5) 0.0242(5) 0.0373(6) 0.0015(4) -0.0041(4) -0.0057(4)
S2 0.0277(6) 0.0209(5) 0.0389(6) 0.0053(4) 0.0000(4) -0.0012(4)
S5 0.0399(6) 0.0261(6) 0.0264(6) -0.0037(4) -0.0014(4) 0.0092(5)
P1 0.0277(6) 0.0212(6) 0.0318(6) 0.0044(4) 0.0020(4) 0.0050(4)
S1 0.0405(7) 0.0277(6) 0.0417(7) 0.0122(5) 0.0063(5) 0.0097(5)
K1 0.1114(19) 0.167(3) 0.0350(10) 0.0041(12) 0.0066(11) 0.1006(19)
B1 0.019(2) 0.024(2) 0.025(2) -0.0016(17) -0.0011(17) -0.0031(17)
B2 0.025(3) 0.028(3) 0.023(3) 0.000 0.000 0.007(3)

loop_
_atom_type_symbol
_atom_type_description
_atom_type_scat_dispersion_real
_atom_type_scat_dispersion_imag
_atom_type_scat_source
B B 0.0013 0.0007 'International Tables Vol C Tables 4.2.6.8 and 6.1.1.4'
K K 0.2009 0.2494 'International Tables Vol C Tables 4.2.6.8 and 6.1.1.4'
P P 0.1023 0.0942 'International Tables Vol C Tables 4.2.6.8 and 6.1.1.4'
S S 0.1246 0.1234 'International Tables Vol C Tables 4.2.6.8 and 6.1.1.4'

loop_
_geom_angle_atom_site_label_1
_geom_angle_atom_site_label_2
_geom_angle_atom_site_label_3
_geom_angle
_geom_angle_site_symmetry_1
_geom_angle_site_symmetry_3
_geom_angle_publ_flag
B1 S4 B1 106.31(13) 11_666 . ?
B1 S4 B2 106.34(16) 11_666 . ?
B2 S4 B1 106.22(16) . . ?
B1 S3 P1 104.53(14) . 11_666 ?
B1 S2 P1 104.98(14) . . ?
P1 S5 K1 93.67(4) 6_554 7_544 ?
B2 S5 P1 105.17(16) . 6_554 ?
B2 S5 K1 156.54(13) . 7_544 ?
S3 P1 S2 109.71(6) 16_656 . ?
S3 P1 S5 108.92(6) 16_656 6_554 ?
S2 P1 S5 109.28(6) . 6_554 ?
S1 P1 S3 110.47(7) . 16_656 ?
S1 P1 S2 109.50(7) . . ?
S1 P1 S5 108.93(7) . 6_554 ?
P1 S1 K1 111.16(5) . . ?
P1 S1 K1 97.03(5) . 4_454 ?
K1 S1 K1 144.92(4) . 4_454 ?
S5 K1 S5 180.0 12_666 8_454 ?
S1 K1 S5 121.60(3) 3 12_666 ?
S1 K1 S5 121.60(3) 15_565 8_454 ?
S1 K1 S5 95.66(3) 13_565 8_454 ?
S1 K1 S5 84.34(3) 13_565 12_666 ?
S1 K1 S5 58.40(3) 3 8_454 ?
S1 K1 S5 95.66(3) . 12_666 ?
S1 K1 S5 58.40(3) 15_565 12_666 ?
S1 K1 S5 84.34(3) . 8_454 ?
S1 K1 S1 64.86(4) 13_565 3 ?
S1 K1 S1 180.0 13_565 . ?
S1 K1 S1 115.14(4) 13_565 15_565 ?
S1 K1 S1 64.86(4) . 15_565 ?
S1 K1 S1 180.00(4) 15_565 3 ?
S1 K1 S1 115.14(4) . 3 ?
S4 B1 S4 115.5(2) 16_656 . ?
S3 B1 S4 110.1(2) . . ?
S3 B1 S4 110.4(2) . 16_656 ?
S2 B1 S4 110.2(2) . . ?
S2 B1 S4 109.8(2) . 16_656 ?
S2 B1 S3 99.7(2) . . ?
S4 B2 S4 115.5(3) 6_554 . ?
S5 B2 S4 109.36(5) . . ?
S5 B2 S4 109.36(5) 6_554 6_554 ?
S5 B2 S4 110.51(5) 6_554 . ?
S5 B2 S4 110.51(5) . 6_554 ?
S5 B2 S5 100.6(3) 6_554 . ?

loop_
_geom_bond_atom_site_label_1
_geom_bond_atom_site_label_2
_geom_bond_distance
_geom_bond_site_symmetry_2
_geom_bond_publ_flag
S4 B1 1.927(4) 11_666 ?
S4 B1 1.939(4) . ?
S4 B2 1.935(3) . ?
S3 P1 2.0567(15) 11_666 ?
S3 B1 1.907(4) . ?
S2 P1 2.0651(16) . ?
S2 B1 1.905(5) . ?
S5 P1 2.0700(15) 6_554 ?
S5 K1 3.3669(11) 7_544 ?
S5 B2 1.903(4) . ?
P1 S1 1.9477(14) . ?
S1 K1 3.1546(12) . ?
S1 K1 3.3361(12) 4_454 ?
